data_9017238
loop_
_publ_author_name
'Biagioni, C.'
'Orlandi, P.'
'Pasero, M.'
'Nestola, F.'
'Bindi, L.'

_publ_section_title
;
 Mapiquiroite, (Sr,Pb)(U,Y)Fe2(Ti,Fe3+)18O38, a new member
 of the crichtonite group from the Apuan Alps, Tuscany, Italy
;
_journal_name_full 'European Journal of Mineralogy'
_journal_page_first 427
_journal_page_last 437
_journal_volume 26
_journal_year 2014
_chemical_compound_source 'Buca della Vena mine, Apuan Alps, Tuscany, Italy'
_chemical_formula_sum
'Al0.036 Ca0.026 Ce0.101 Cr1.62 Fe5.42 La0.176 Mn0.072 Na0.03 Nb0.018 O38 Pb0.105 Sn0.018 Sr0.533 Ti12.42 U0.407 V0.18 Y0.205'
_chemical_name_mineral Mapiquiroite
_space_group_IT_number 148
_space_group_name_Hall '-R 3'
_space_group_name_H-M_alt 'R -3 :H'
_symmetry_space_group_name_H-M 'R -3 :H'
_cell_angle_alpha 90
_cell_angle_beta 90
_cell_angle_gamma 120
_cell_formula_units_Z 3
_cell_length_a 10.3719
_cell_length_b 10.3719
_cell_length_c 20.8752
_cell_volume 1944.813
_database_code_amcsd 0020186
_exptl_crystal_density_diffrn 4.691
_cod_data_source_file inputs/fixed/downloads/08/08607.cif
_cod_data_source_block 08607
_cod_original_sg_symbol_H-M 'R -3'
_cod_original_formula_sum
'Sr.533 La.176 Pb.105 Na.03 Ca.026 U.407 Ce.101 Y.205 Mn.072 Fe5.42 Ti12.42 Cr1.62 V.18 Al.036 Sn.018 Nb.018 O38'
_cod_database_code 9017238

loop_
_space_group_symop_operation_xyz
x,y,z
2/3+x,1/3+y,1/3+z
1/3+x,2/3+y,2/3+z
y,-x+y,-z
2/3+y,1/3-x+y,1/3-z
1/3+y,2/3-x+y,2/3-z
-x+y,-x,z
2/3-x+y,1/3-x,1/3+z
1/3-x+y,2/3-x,2/3+z
-x,-y,-z
2/3-x,1/3-y,1/3-z
1/3-x,2/3-y,2/3-z
-y,x-y,z
2/3-y,1/3+x-y,1/3+z
1/3-y,2/3+x-y,2/3+z
x-y,x,-z
2/3+x-y,1/3+x,1/3-z
1/3+x-y,2/3+x,2/3-z

loop_
_atom_site_label
_atom_site_fract_x
_atom_site_fract_y
_atom_site_fract_z
_atom_site_occupancy
_atom_site_U_iso_or_equiv
_atom_site_type_symbol
_atom_site_attached_hydrogens
SrM0 0.00000 0.00000 0.00000 0.53300 0.02180 Sr 0
LaM0 0.00000 0.00000 0.00000 0.17600 0.02180 La 0
PbM0 0.00000 0.00000 0.00000 0.10500 0.02180 Pb 0
NaM0 0.00000 0.00000 0.00000 0.03000 0.02180 Na 0
CaM0 0.00000 0.00000 0.00000 0.02600 0.02180 Ca 0
UM1 0.00000 0.00000 0.50000 0.40700 0.00710 U 0
CeM1 0.00000 0.00000 0.50000 0.10100 0.00710 Ce 0
YM1 0.00000 0.00000 0.50000 0.20500 0.00710 Y 0
MnM1 0.00000 0.00000 0.50000 0.07200 0.00710 Mn 0
Fe3+M2 0.00000 0.00000 0.30924 1.00000 0.00700 Fe 0
TiM3 0.18354 0.03965 0.16506 0.69000 0.00750 Ti 0
Fe3+M3 0.18354 0.03965 0.16506 0.19000 0.00750 Fe 0
Cr3+M3 0.18354 0.03965 0.16506 0.09000 0.00750 Cr 0
V5+M3 0.18354 0.03965 0.16506 0.01000 0.00750 V 0
AlM3 0.18354 0.03965 0.16506 0.00200 0.00750 Al 0
SnM3 0.18354 0.03965 0.16506 0.00100 0.00750 Sn 0
NbM3 0.18354 0.03965 0.16506 0.00100 0.00750 Nb 0
TiM4 0.08388 0.33058 0.60827 0.69000 0.01010 Ti 0
Fe3+M4 0.08388 0.33058 0.60827 0.19000 0.01010 Fe 0
Cr3+M4 0.08388 0.33058 0.60827 0.09000 0.01010 Cr 0
V5+M4 0.08388 0.33058 0.60827 0.01000 0.01010 V 0
AlM4 0.08388 0.33058 0.60827 0.00200 0.01010 Al 0
SnM4 0.08388 0.33058 0.60827 0.00100 0.01010 Sn 0
NbM4 0.08388 0.33058 0.60827 0.00100 0.01010 Nb 0
TiM5 0.07587 0.31937 0.39877 0.69000 0.00890 Ti 0
Fe3+M5 0.07587 0.31937 0.39877 0.19000 0.00890 Fe 0
Cr3+M5 0.07587 0.31937 0.39877 0.09000 0.00890 Cr 0
V5+M5 0.07587 0.31937 0.39877 0.01000 0.00890 V 0
AlM5 0.07587 0.31937 0.39877 0.00200 0.00890 Al 0
SnM5 0.07587 0.31937 0.39877 0.00100 0.00890 Sn 0
NbM5 0.07587 0.31937 0.39877 0.00100 0.00890 Nb 0
O1 0.13300 0.19040 0.56244 1.00000 0.01120 O 0
O2 0.71060 0.20600 0.44345 1.00000 0.01020 O 0
O3 0.35960 0.10130 0.55931 1.00000 0.00890 O 0
O4 0.59180 0.03210 0.55013 1.00000 0.00980 O 0
O5 0.05190 0.85600 0.33592 1.00000 0.00940 O 0
O6 0.36660 0.09900 0.33985 1.00000 0.00940 O 0
O7 0.00000 0.00000 0.21550 1.00000 0.00950 O 0

loop_
_cod_changelog_entry_id
_cod_changelog_entry_author
_cod_changelog_entry_date
_cod_changelog_entry_text
1
;cod-tools version 3.8.0
Id: cif_guess_AMCSD_atom_types 9581 2023-05-17 12:35:41Z saulius
;
2023-05-23T09:20:25+03:00
;Derived atom types and hydrogen counts
from atom names that follow the AMCSD naming convention
(Wat == water, O-H == hydroxyl).
;

loop_
_cod_related_entry_id
_cod_related_entry_database
_cod_related_entry_code
1 AMCSD 0020186
